data_4335798
loop_
_publ_author_name
'Luke A. Wilkinson'
'Laura McNeill'
'Paul A. Scattergood'
'Nathan J. Patmore'

_publ_section_title
;
 Hydrogen Bonding and Electron Transfer between Dimetal Paddlewheel
 Compounds Containing Pendant 2-Pyridone Functional Groups
;
_journal_name_full 'Inorganic Chemistry'
_journal_page_first 9683
_journal_page_last 9691
_journal_paper_doi 10.1021/ic401555g
_journal_volume 52
_journal_year 2013
_chemical_formula_moiety 'C48 H56 Mo2 N4 O8, 6(C2 H6 O S)'
_chemical_formula_sum 'C60 H92 Mo2 N4 O14 S6'
_chemical_formula_weight 1477.62
_chemical_name_systematic
;
 ?
;
_space_group_IT_number 15
_symmetry_cell_setting monoclinic
_symmetry_space_group_name_Hall '-C 2yc'
_symmetry_space_group_name_H-M 'C 1 2/c 1'
_atom_sites_solution_hydrogens geom
_atom_sites_solution_primary direct
_atom_sites_solution_secondary difmap
_audit_creation_method SHELXL-97
_cell_angle_alpha 90.00
_cell_angle_beta 92.4240(10)
_cell_angle_gamma 90.00
_cell_formula_units_Z 4
_cell_length_a 33.0716(7)
_cell_length_b 12.4762(3)
_cell_length_c 17.4131(4)
_cell_measurement_reflns_used 9996
_cell_measurement_temperature 150(2)
_cell_measurement_theta_max 25.980
_cell_measurement_theta_min 2.342
_cell_volume 7178.4(3)
_computing_cell_refinement 'Bruker SMART'
_computing_data_collection 'Bruker SMART'
_computing_data_reduction 'Bruker SAINT'
_computing_molecular_graphics 'Bruker SHELXTL'
_computing_publication_material 'Bruker SHELXTL'
_computing_structure_refinement 'SHELXL-97 (Sheldrick, 1997)'
_computing_structure_solution 'Bruker SHELXTL'
_diffrn_ambient_temperature 150(2)
_diffrn_measured_fraction_theta_full 0.988
_diffrn_measured_fraction_theta_max 0.988
_diffrn_measurement_device_type 'CCD area detector'
_diffrn_measurement_method 'phi and omega scans'
_diffrn_radiation_monochromator graphite
_diffrn_radiation_source 'fine-focus sealed tube'
_diffrn_radiation_type MoK\a
_diffrn_radiation_wavelength 0.71073
_diffrn_reflns_av_R_equivalents 0.0515
_diffrn_reflns_av_sigmaI/netI 0.0399
_diffrn_reflns_limit_h_max 42
_diffrn_reflns_limit_h_min -41
_diffrn_reflns_limit_k_max 16
_diffrn_reflns_limit_k_min -16
_diffrn_reflns_limit_l_max 22
_diffrn_reflns_limit_l_min -22
_diffrn_reflns_number 45689
_diffrn_reflns_theta_full 27.54
_diffrn_reflns_theta_max 27.54
_diffrn_reflns_theta_min 1.74
_exptl_absorpt_coefficient_mu 0.584
_exptl_absorpt_correction_T_max 0.9884
_exptl_absorpt_correction_T_min 0.9603
_exptl_absorpt_correction_type multi-scan
_exptl_absorpt_process_details sadabs
_exptl_crystal_colour orange
_exptl_crystal_density_diffrn 1.367
_exptl_crystal_description block
_exptl_crystal_F_000 3088
_exptl_crystal_size_max 0.07
_exptl_crystal_size_mid 0.05
_exptl_crystal_size_min 0.02
_refine_diff_density_max 2.620
_refine_diff_density_min -1.242
_refine_diff_density_rms 0.140
_refine_ls_extinction_method none
_refine_ls_goodness_of_fit_ref 1.058
_refine_ls_hydrogen_treatment constr
_refine_ls_matrix_type full
_refine_ls_number_parameters 367
_refine_ls_number_reflns 8174
_refine_ls_number_restraints 24
_refine_ls_restrained_S_all 1.070
_refine_ls_R_factor_all 0.0791
_refine_ls_R_factor_gt 0.0604
_refine_ls_shift/su_max 0.001
_refine_ls_shift/su_mean 0.000
_refine_ls_structure_factor_coef Fsqd
_refine_ls_weighting_details 'calc w=1/[\s^2^(Fo^2^)+(0.0903P)^2^+49.9147P] where P=(Fo^2^+2Fc^2^)/3'
_refine_ls_weighting_scheme calc
_refine_ls_wR_factor_gt 0.1582
_refine_ls_wR_factor_ref 0.1729
_reflns_number_gt 6428
_reflns_number_total 8174
_reflns_threshold_expression >2sigma(I)
_cod_data_source_file ic401555g_si_002_1.cif
_cod_data_source_block Mo2HDON2(DMSO)2.4DMSO
_cod_original_sg_symbol_H-M 'C 2/c'
_cod_database_code 4335798

loop_
_symmetry_equiv_pos_as_xyz
'x, y, z'
'-x, y, -z+1/2'
'x+1/2, y+1/2, z'
'-x+1/2, y+1/2, -z+1/2'
'-x, -y, -z'
'x, -y, z-1/2'
'-x+1/2, -y+1/2, -z'
'x+1/2, -y+1/2, z-1/2'

loop_
_atom_site_label
_atom_site_type_symbol
_atom_site_fract_x
_atom_site_fract_y
_atom_site_fract_z
_atom_site_U_iso_or_equiv
_atom_site_adp_type
_atom_site_occupancy
_atom_site_symmetry_multiplicity
_atom_site_calc_flag
_atom_site_refinement_flags
_atom_site_disorder_assembly
_atom_site_disorder_group
Mo1 Mo 0.227670(10) 0.80885(3) 0.489427(18) 0.01626(12) Uani 1 1 d . . .
S1 S 0.13189(3) 0.92448(10) 0.40478(6) 0.0304(3) Uani 1 1 d . . .
S3 S 0.02503(9) 1.0180(4) 0.60381(19) 0.0906(16) Uani 0.608(5) 1 d PD A 1
S3A S 0.01628(12) 1.1299(4) 0.6481(3) 0.0608(15) Uani 0.392(5) 1 d PD A 2
O1 O 0.26939(9) 0.9066(2) 0.43217(16) 0.0217(6) Uani 1 1 d . . .
O3 O 0.20953(8) 0.7424(2) 0.38343(15) 0.0211(6) Uani 1 1 d . . .
O4 O 0.36905(10) 0.3890(3) 0.4176(2) 0.0337(7) Uani 1 1 d . . .
O5 O 0.17381(9) 0.9412(3) 0.44186(18) 0.0298(7) Uani 1 1 d . . .
O7 O -0.0174(3) 1.0072(9) 0.6193(6) 0.080(3) Uiso 0.608(5) 1 d PD A 1
O7A O -0.0199(4) 1.0670(12) 0.6309(8) 0.069(4) Uiso 0.392(5) 1 d PD A 2
C1 C 0.30510(12) 0.8701(3) 0.4253(2) 0.0211(8) Uani 1 1 d . . .
C2 C 0.33323(12) 0.9310(4) 0.3763(2) 0.0241(9) Uani 1 1 d . B .
C3 C 0.34708(13) 1.0334(4) 0.3985(3) 0.0274(9) Uani 1 1 d . . .
C4 C 0.37157(15) 1.0893(4) 0.3491(3) 0.0360(11) Uani 1 1 d . B .
H4A H 0.3810 1.1587 0.3633 0.043 Uiso 1 1 calc R . .
C5 C 0.38258(16) 1.0460(5) 0.2796(3) 0.0443(14) Uani 1 1 d . . .
C6 C 0.36890(15) 0.9441(5) 0.2590(3) 0.0399(12) Uani 1 1 d . B .
H6 H 0.3767 0.9136 0.2119 0.048 Uiso 1 1 calc R . .
C7 C 0.34380(14) 0.8854(4) 0.3066(3) 0.0294(10) Uani 1 1 d . . .
C8 C 0.33601(15) 1.0819(4) 0.4750(3) 0.0329(10) Uani 1 1 d . . .
H8 H 0.3277 1.0222 0.5092 0.040 Uiso 1 1 calc R . .
C9 C 0.30029(18) 1.1590(5) 0.4646(4) 0.0474(14) Uani 1 1 d . . .
H9A H 0.2937 1.1888 0.5146 0.071 Uiso 1 1 calc R . .
H9B H 0.2768 1.1202 0.4426 0.071 Uiso 1 1 calc R . .
H9C H 0.3075 1.2172 0.4299 0.071 Uiso 1 1 calc R . .
C10 C 0.37247(17) 1.1388(5) 0.5145(3) 0.0427(13) Uani 1 1 d . . .
H10A H 0.3645 1.1691 0.5635 0.064 Uiso 1 1 calc R . .
H10B H 0.3818 1.1964 0.4813 0.064 Uiso 1 1 calc R . .
H10C H 0.3944 1.0870 0.5239 0.064 Uiso 1 1 calc R . .
C11 C 0.4050(3) 1.1258(9) 0.2285(5) 0.034(2) Uiso 0.566(15) 1 d PDU B 3
H11 H 0.4021 1.1992 0.2507 0.041 Uiso 0.566(15) 1 calc PR B 3
C12 C 0.3876(6) 1.1274(15) 0.1467(7) 0.046(5) Uiso 0.566(15) 1 d PDU B 3
H12A H 0.3592 1.1492 0.1466 0.068 Uiso 0.566(15) 1 calc PR B 3
H12B H 0.3896 1.0557 0.1243 0.068 Uiso 0.566(15) 1 calc PR B 3
H12C H 0.4029 1.1784 0.1164 0.068 Uiso 0.566(15) 1 calc PR B 3
C13 C 0.4492(3) 1.0934(10) 0.2372(7) 0.060(4) Uiso 0.566(15) 1 d PDU B 3
H13A H 0.4656 1.1416 0.2066 0.089 Uiso 0.566(15) 1 calc PR B 3
H13B H 0.4524 1.0196 0.2192 0.089 Uiso 0.566(15) 1 calc PR B 3
H13C H 0.4583 1.0982 0.2914 0.089 Uiso 0.566(15) 1 calc PR B 3
C11A C 0.4146(4) 1.0859(11) 0.2226(6) 0.033(3) Uiso 0.434(15) 1 d PDU B 4
H11A H 0.4332 1.0247 0.2126 0.039 Uiso 0.434(15) 1 calc PR B 4
C12A C 0.3937(7) 1.1168(18) 0.1471(9) 0.043(6) Uiso 0.434(15) 1 d PDU B 4
H12D H 0.3782 1.0555 0.1265 0.064 Uiso 0.434(15) 1 calc PR B 4
H12E H 0.4140 1.1379 0.1106 0.064 Uiso 0.434(15) 1 calc PR B 4
H12F H 0.3753 1.1770 0.1553 0.064 Uiso 0.434(15) 1 calc PR B 4
C13A C 0.4395(5) 1.1746(11) 0.2591(9) 0.056(5) Uiso 0.434(15) 1 d PDU B 4
H13D H 0.4544 1.1472 0.3048 0.084 Uiso 0.434(15) 1 calc PR B 4
H13E H 0.4216 1.2330 0.2740 0.084 Uiso 0.434(15) 1 calc PR B 4
H13F H 0.4587 1.2015 0.2223 0.084 Uiso 0.434(15) 1 calc PR B 4
C14 C 0.32900(15) 0.7745(4) 0.2816(3) 0.0328(10) Uani 1 1 d . B .
H14 H 0.3066 0.7541 0.3154 0.039 Uiso 1 1 calc R . .
C15 C 0.31200(18) 0.7724(5) 0.1987(3) 0.0456(13) Uani 1 1 d . . .
H15A H 0.3029 0.6996 0.1856 0.068 Uiso 1 1 calc R B .
H15B H 0.3331 0.7941 0.1641 0.068 Uiso 1 1 calc R . .
H15C H 0.2891 0.8220 0.1932 0.068 Uiso 1 1 calc R . .
C16 C 0.3627(2) 0.6919(5) 0.2940(3) 0.0478(14) Uani 1 1 d . . .
H16A H 0.3527 0.6211 0.2780 0.072 Uiso 1 1 calc R B .
H16B H 0.3713 0.6900 0.3485 0.072 Uiso 1 1 calc R . .
H16C H 0.3857 0.7116 0.2633 0.072 Uiso 1 1 calc R . .
C17 C 0.22844(13) 0.6633(3) 0.3548(2) 0.0220(8) Uani 1 1 d . . .
C18 C 0.21850(14) 0.6288(4) 0.2781(2) 0.0284(9) Uani 1 1 d . . .
H18 H 0.1963 0.6605 0.2500 0.034 Uiso 1 1 calc R . .
C19 C 0.24051(14) 0.5509(4) 0.2453(3) 0.0313(10) Uani 1 1 d . . .
H19 H 0.2343 0.5293 0.1938 0.038 Uiso 1 1 calc R . .
C20 C 0.27288(14) 0.5020(4) 0.2883(3) 0.0274(9) Uani 1 1 d . . .
C22 C 0.29885(14) 0.4227(4) 0.2578(3) 0.0317(10) Uani 1 1 d . . .
H22 H 0.2935 0.3973 0.2069 0.038 Uiso 1 1 calc R . .
C24 C 0.33946(13) 0.4187(3) 0.3767(3) 0.0264(9) Uani 1 1 d . . .
C23 C 0.33056(15) 0.3831(4) 0.2989(3) 0.0322(10) Uani 1 1 d . . .
H23 H 0.3474 0.3309 0.2767 0.039 Uiso 1 1 calc R . .
C25 C 0.11107(16) 1.0564(4) 0.3957(3) 0.0424(12) Uani 1 1 d . . .
H25A H 0.1250 1.0958 0.3558 0.064 Uiso 1 1 calc R . .
H25B H 0.1147 1.0942 0.4448 0.064 Uiso 1 1 calc R . .
H25C H 0.0821 1.0515 0.3814 0.064 Uiso 1 1 calc R . .
C26 C 0.10114(16) 0.8767(5) 0.4791(3) 0.0411(12) Uani 1 1 d . . .
H26A H 0.1086 0.8026 0.4919 0.062 Uiso 1 1 calc R . .
H26B H 0.0726 0.8793 0.4615 0.062 Uiso 1 1 calc R . .
H26C H 0.1053 0.9219 0.5248 0.062 Uiso 1 1 calc R . .
C29 C 0.0341(3) 1.1455(10) 0.5634(6) 0.123(4) Uani 1 1 d D . .
H29A H 0.0205 1.1500 0.5124 0.184 Uiso 0.608(5) 1 calc PR A 1
H29B H 0.0633 1.1557 0.5588 0.184 Uiso 0.608(5) 1 calc PR A 1
H29C H 0.0235 1.2013 0.5967 0.184 Uiso 0.608(5) 1 calc PR A 1
H29D H 0.0174 1.1959 0.5349 0.184 Uiso 0.392(5) 1 d PR A 2
H29E H 0.0340 1.0781 0.5367 0.184 Uiso 0.392(5) 1 d PR A 2
H29F H 0.0613 1.1723 0.5685 0.184 Uiso 0.392(5) 1 d PR A 2
C30 C 0.0519(2) 1.0340(9) 0.6914(5) 0.106(4) Uani 1 1 d D . .
H30A H 0.0499 0.9683 0.7217 0.158 Uiso 0.608(5) 1 calc PR A 1
H30B H 0.0404 1.0940 0.7196 0.158 Uiso 0.608(5) 1 calc PR A 1
H30C H 0.0803 1.0489 0.6820 0.158 Uiso 0.608(5) 1 calc PR A 1
H30D H 0.0442 1.0176 0.7426 0.158 Uiso 0.392(5) 1 d PR A 2
H30E H 0.0786 1.0642 0.6930 0.158 Uiso 0.392(5) 1 d PR A 2
H30F H 0.0515 0.9697 0.6611 0.158 Uiso 0.392(5) 1 d PR A 2
N1 N 0.25898(10) 0.6152(3) 0.39810(19) 0.0199(7) Uiso 1 1 d . . .
N2 N 0.31243(11) 0.4915(3) 0.4053(2) 0.0243(7) Uiso 1 1 d . . .
H2 H 0.3159 0.5103 0.4539 0.029 Uiso 1 1 calc R . .
C21 C 0.28070(12) 0.5365(3) 0.3638(2) 0.0217(8) Uiso 1 1 d . . .
O2 O 0.31684(8) 0.7829(2) 0.45640(16) 0.0218(6) Uani 1 1 d . . .
S2 S 0.02055(13) 0.6560(4) 0.6898(3) 0.0742(10) Uiso 0.50 1 d P . 5
O6 O 0.0380(4) 0.7305(11) 0.7499(8) 0.096(4) Uiso 0.50 1 d P C 7
C27 C 0.0453(5) 0.6794(14) 0.6009(10) 0.075(4) Uiso 0.50 1 d P D 5
H27A H 0.0702 0.7204 0.6113 0.112 Uiso 0.50 1 calc PR D 5
H27B H 0.0271 0.7200 0.5657 0.112 Uiso 0.50 1 calc PR D 5
H27C H 0.0519 0.6106 0.5774 0.112 Uiso 0.50 1 calc PR D 5
C28 C -0.0241(6) 0.7134(17) 0.6550(13) 0.104(6) Uiso 0.50 1 d P E 5
H28A H -0.0320 0.7708 0.6897 0.156 Uiso 0.50 1 calc PR E 5
H28B H -0.0454 0.6587 0.6518 0.156 Uiso 0.50 1 calc PR E 5
H28C H -0.0202 0.7431 0.6038 0.156 Uiso 0.50 1 calc PR E 5
S4 S 0.0194(3) 0.5749(7) 0.5049(5) 0.145(3) Uiso 0.50 1 d P . 6
O8 O -0.0204(7) 0.559(2) 0.5410(13) 0.302(10) Uiso 0.50 1 d P . 6
C31 C 0.0566(17) 0.611(5) 0.572(3) 0.302(10) Uiso 0.50 1 d P F 6
H31A H 0.0809 0.6322 0.5458 0.453 Uiso 0.50 1 calc PR F 6
H31B H 0.0628 0.5501 0.6060 0.453 Uiso 0.50 1 calc PR F 6
H31C H 0.0471 0.6713 0.6025 0.453 Uiso 0.50 1 calc PR F 6
C32 C -0.0204(7) 0.559(2) 0.5410(13) 0.302(10) Uiso 0.50 1 d P . 6
H32A H -0.0398 0.5360 0.4933 0.453 Uiso 0.50 1 d PR . 6
H32B H -0.0209 0.5039 0.5741 0.453 Uiso 0.50 1 d PR . 6
H32C H -0.0315 0.6240 0.5563 0.453 Uiso 0.50 1 d PR . 6

loop_
_atom_site_aniso_label
_atom_site_aniso_U_11
_atom_site_aniso_U_22
_atom_site_aniso_U_33
_atom_site_aniso_U_23
_atom_site_aniso_U_13
_atom_site_aniso_U_12
Mo1 0.01742(19) 0.01641(18) 0.01495(18) 0.00122(12) 0.00095(12) 0.00028(12)
S1 0.0275(6) 0.0365(6) 0.0267(5) -0.0014(5) -0.0031(4) 0.0047(5)
S3 0.0448(17) 0.176(5) 0.0509(18) -0.010(2) -0.0003(13) 0.013(2)
S3A 0.038(2) 0.086(3) 0.059(3) -0.003(2) 0.0091(18) 0.010(2)
O1 0.0226(15) 0.0200(14) 0.0227(14) 0.0041(11) 0.0022(11) -0.0014(11)
O3 0.0206(14) 0.0240(14) 0.0185(14) -0.0012(11) -0.0016(11) 0.0029(11)
O4 0.0314(18) 0.0319(17) 0.0377(18) -0.0017(15) 0.0008(14) 0.0102(14)
O5 0.0257(16) 0.0359(17) 0.0276(16) -0.0009(14) -0.0022(12) 0.0073(13)
C1 0.024(2) 0.0209(19) 0.0188(19) 0.0016(15) -0.0001(15) -0.0019(16)
C2 0.0175(19) 0.029(2) 0.026(2) 0.0076(17) 0.0015(16) 0.0014(16)
C3 0.026(2) 0.030(2) 0.026(2) 0.0074(18) -0.0012(17) -0.0043(18)
C4 0.037(3) 0.040(3) 0.030(2) 0.008(2) -0.004(2) -0.017(2)
C5 0.039(3) 0.062(4) 0.032(3) 0.012(2) 0.000(2) -0.026(3)
C6 0.035(3) 0.058(3) 0.028(2) 0.006(2) 0.007(2) -0.010(2)
C7 0.028(2) 0.033(2) 0.027(2) 0.0060(19) 0.0042(18) -0.0042(19)
C8 0.035(3) 0.030(2) 0.034(2) 0.003(2) 0.0021(19) -0.0058(19)
C9 0.045(3) 0.036(3) 0.062(4) -0.002(3) 0.008(3) 0.002(2)
C10 0.049(3) 0.043(3) 0.036(3) -0.003(2) -0.001(2) -0.012(2)
C14 0.036(3) 0.035(3) 0.028(2) 0.002(2) 0.0108(19) -0.004(2)
C15 0.053(3) 0.050(3) 0.034(3) 0.000(2) 0.002(2) -0.012(3)
C16 0.059(4) 0.043(3) 0.042(3) -0.006(2) 0.008(3) 0.007(3)
C17 0.023(2) 0.025(2) 0.0178(19) -0.0011(16) -0.0013(15) -0.0015(16)
C18 0.027(2) 0.035(2) 0.023(2) -0.0058(18) -0.0070(17) 0.0025(18)
C19 0.037(3) 0.034(2) 0.023(2) -0.0087(19) -0.0062(18) 0.000(2)
C20 0.032(2) 0.026(2) 0.024(2) -0.0088(17) -0.0013(17) -0.0013(18)
C22 0.036(3) 0.031(2) 0.029(2) -0.0127(19) 0.0007(19) -0.0033(19)
C24 0.027(2) 0.022(2) 0.030(2) -0.0023(18) 0.0048(17) 0.0000(17)
C23 0.036(3) 0.024(2) 0.037(3) -0.0103(19) 0.002(2) 0.0004(19)
C25 0.037(3) 0.045(3) 0.045(3) 0.013(2) -0.002(2) 0.011(2)
C26 0.036(3) 0.047(3) 0.041(3) 0.006(2) 0.003(2) -0.007(2)
C29 0.068(6) 0.198(13) 0.101(8) 0.011(9) -0.009(5) 0.036(7)
C30 0.042(4) 0.207(12) 0.067(5) 0.021(7) -0.003(4) -0.001(6)
O2 0.0201(14) 0.0237(14) 0.0217(14) 0.0040(11) 0.0022(11) -0.0004(11)

loop_
_atom_type_symbol
_atom_type_description
_atom_type_scat_dispersion_real
_atom_type_scat_dispersion_imag
_atom_type_scat_source
C C 0.0033 0.0016 'International Tables Vol C Tables 4.2.6.8 and 6.1.1.4'
H H 0.0000 0.0000 'International Tables Vol C Tables 4.2.6.8 and 6.1.1.4'
N N 0.0061 0.0033 'International Tables Vol C Tables 4.2.6.8 and 6.1.1.4'
O O 0.0106 0.0060 'International Tables Vol C Tables 4.2.6.8 and 6.1.1.4'
Mo Mo -1.6832 0.6857 'International Tables Vol C Tables 4.2.6.8 and 6.1.1.4'
S S 0.1246 0.1234 'International Tables Vol C Tables 4.2.6.8 and 6.1.1.4'

loop_
_geom_angle_atom_site_label_1
_geom_angle_atom_site_label_2
_geom_angle_atom_site_label_3
_geom_angle
_geom_angle_site_symmetry_1
_geom_angle_site_symmetry_3
O3 Mo1 Mo1 92.92(8) . 7_566
O3 Mo1 O2 90.00(11) . 7_566
Mo1 Mo1 O2 92.35(8) 7_566 7_566
O3 Mo1 O1 88.91(11) . .
Mo1 Mo1 O1 91.01(8) 7_566 .
O2 Mo1 O1 176.52(11) 7_566 .
O3 Mo1 N1 174.64(11) . 7_566
Mo1 Mo1 N1 91.83(9) 7_566 7_566
O2 Mo1 N1 87.33(12) 7_566 7_566
O1 Mo1 N1 93.48(12) . 7_566
O5 S1 C26 106.0(2) . .
O5 S1 C25 104.6(2) . .
C26 S1 C25 98.2(3) . .
O7 S3 C30 108.1(5) . .
O7 S3 C29 109.9(6) . .
C30 S3 C29 99.0(5) . .
O7A S3A C29 101.8(7) . .
O7A S3A C30 104.0(7) . .
C29 S3A C30 101.6(5) . .
C1 O1 Mo1 117.5(2) . .
C17 O3 Mo1 121.5(2) . .
O2 C1 O1 122.2(4) . .
O2 C1 C2 119.5(4) . .
O1 C1 C2 118.3(3) . .
C7 C2 C3 121.2(4) . .
C7 C2 C1 118.2(4) . .
C3 C2 C1 120.6(4) . .
C4 C3 C2 118.4(4) . .
C4 C3 C8 120.6(4) . .
C2 C3 C8 120.9(4) . .
C5 C4 C3 121.6(5) . .
C4 C5 C6 119.0(5) . .
C4 C5 C11 113.6(6) . .
C6 C5 C11 126.9(6) . .
C4 C5 C11A 129.7(6) . .
C6 C5 C11A 110.5(6) . .
C5 C6 C7 121.3(5) . .
C2 C7 C6 118.4(5) . .
C2 C7 C14 121.9(4) . .
C6 C7 C14 119.7(4) . .
C3 C8 C9 111.1(4) . .
C3 C8 C10 111.3(4) . .
C9 C8 C10 110.6(4) . .
C12 C11 C13 115.0(11) . .
C12 C11 C5 112.2(10) . .
C13 C11 C5 104.8(8) . .
C13A C11A C12A 113.7(14) . .
C13A C11A C5 109.9(10) . .
C12A C11A C5 109.7(12) . .
C7 C14 C16 110.4(4) . .
C7 C14 C15 112.8(4) . .
C16 C14 C15 111.0(4) . .
O3 C17 N1 118.9(3) . .
O3 C17 C18 120.0(4) . .
N1 C17 C18 121.1(4) . .
C19 C18 C17 120.3(4) . .
C18 C19 C20 119.5(4) . .
C21 C20 C19 118.0(4) . .
C21 C20 C22 118.3(4) . .
C19 C20 C22 123.6(4) . .
C23 C22 C20 121.8(4) . .
O4 C24 N2 119.7(4) . .
O4 C24 C23 124.8(4) . .
N2 C24 C23 115.6(4) . .
C22 C23 C24 120.8(4) . .
S3A C29 S3 57.1(4) . .
S3 C30 S3A 54.3(3) . .
C21 N1 C17 117.5(3) . .
C21 N1 Mo1 127.4(3) . 7_566
C17 N1 Mo1 114.5(3) . 7_566
C21 N2 C24 124.9(4) . .
N1 C21 N2 117.9(4) . .
N1 C21 C20 123.5(4) . .
N2 C21 C20 118.5(4) . .
C1 O2 Mo1 116.6(3) . 7_566
C28 S2 C27 92.5(10) . .
C28 S2 S2 79.1(8) . 2_556
C27 S2 S2 169.5(6) . 2_556
O8 S4 C31 111(2) . .
O8 S4 C32 95.5(13) . 5_566
C31 S4 C32 120(2) . 5_566
O8 S4 O8 95.5(13) . 5_566
C31 S4 O8 120(2) . 5_566

loop_
_geom_bond_atom_site_label_1
_geom_bond_atom_site_label_2
_geom_bond_distance
_geom_bond_site_symmetry_2
Mo1 O3 2.088(3) .
Mo1 Mo1 2.1042(6) 7_566
Mo1 O2 2.117(3) 7_566
Mo1 O1 2.122(3) .
Mo1 N1 2.204(3) 7_566
S1 O5 1.519(3) .
S1 C26 1.782(5) .
S1 C25 1.789(5) .
S3 O7 1.445(9) .
S3 C30 1.743(8) .
S3 C29 1.770(11) .
S3A O7A 1.451(12) .
S3A C29 1.622(10) .
S3A C30 1.819(9) .
O1 C1 1.276(5) .
O3 C17 1.281(5) .
O4 C24 1.243(5) .
C1 O2 1.270(5) .
C1 C2 1.495(6) .
C2 C7 1.399(6) .
C2 C3 1.406(6) .
C3 C4 1.393(6) .
C3 C8 1.522(7) .
C4 C5 1.388(8) .
C5 C6 1.391(8) .
C5 C11 1.545(10) .
C5 C11A 1.562(13) .
C6 C7 1.403(6) .
C7 C14 1.524(7) .
C8 C9 1.527(7) .
C8 C10 1.536(7) .
C11 C12 1.514(12) .
C11 C13 1.518(12) .
C11A C13A 1.504(13) .
C11A C12A 1.508(13) .
C14 C16 1.526(8) .
C14 C15 1.527(7) .
C17 N1 1.373(5) .
C17 C18 1.428(6) .
C18 C19 1.355(6) .
C19 C20 1.419(6) .
C20 C21 1.397(6) .
C20 C22 1.427(6) .
C22 C23 1.339(7) .
C24 N2 1.382(6) .
C24 C23 1.444(6) .
N1 C21 1.368(5) .
N1 Mo1 2.204(3) 7_566
N2 C21 1.369(5) .
O2 Mo1 2.117(3) 7_566
S2 C28 1.73(2) .
S2 C27 1.804(18) .
S2 S2 2.547(9) 2_556
S4 O8 1.49(2) .
S4 C31 1.72(5) .
S4 C32 1.85(2) 5_566
S4 O8 1.85(2) 5_566
S4 S4 2.268(18) 5_566
O8 S4 1.85(2) 5_566
